data_2220912
loop_
_publ_author_name
'Cui, Jian-lan'
'Duan, Mei'
'Cai, Liu-qing'

_publ_section_title
;
 3,6-Dibromo-9-(4-bromobenzyl)-9<i>H</i>-carbazole
;
_journal_coeditor_code SJ2546
_journal_issue 2
_journal_name_full 'Acta Crystallographica Section E'
_journal_page_first o216
_journal_paper_doi 10.1107/S1600536808042827
_journal_volume 65
_journal_year 2009
_chemical_formula_iupac 'C19 H12 Br3 N'
_chemical_formula_moiety 'C19 H12 Br3 N'
_chemical_formula_sum 'C19 H12 Br3 N'
_chemical_formula_weight 494.00
_chemical_melting_point_gt 480
_chemical_melting_point_lt 481
_chemical_name_systematic
;
3,6-Dibromo-9-(4-bromobenzyl)-9<i>H</i>-carbazole
;
_space_group_IT_number 14
_symmetry_cell_setting monoclinic
_symmetry_space_group_name_Hall '-P 2yn'
_symmetry_space_group_name_H-M 'P 1 21/n 1'
_atom_sites_solution_hydrogens geom
_atom_sites_solution_primary direct
_atom_sites_solution_secondary difmap
_audit_creation_method SHELXL-97
_cell_angle_alpha 90.00
_cell_angle_beta 98.16(3)
_cell_angle_gamma 90.00
_cell_formula_units_Z 8
_cell_length_a 9.4784(19)
_cell_length_b 17.132(3)
_cell_length_c 20.456(4)
_cell_measurement_reflns_used 6869
_cell_measurement_temperature 113(2)
_cell_measurement_theta_max 27.989
_cell_measurement_theta_min 1.557
_cell_volume 3288.1(11)
_computing_cell_refinement 'CrystalClear (Rigaku/MSC, 2005)'
_computing_data_collection 'CrystalClear (Rigaku/MSC, 2005)'
_computing_data_reduction 'CrystalClear (Rigaku/MSC, 2005)'
_computing_molecular_graphics 'SHELXTL (Sheldrick, 2008)'
_computing_publication_material 'SHELXTL (Sheldrick, 2008)'
_computing_structure_refinement 'SHELXL97 (Sheldrick, 2008)'
_computing_structure_solution 'SHELXS97 (Sheldrick, 2008)'
_diffrn_ambient_temperature 293(2)
_diffrn_measured_fraction_theta_full 0.994
_diffrn_measured_fraction_theta_max 0.994
_diffrn_measurement_device_type 'Rigaku Saturn'
_diffrn_measurement_method \w
_diffrn_radiation_monochromator confocal
_diffrn_radiation_source 'rotating anode'
_diffrn_radiation_type MoK\a
_diffrn_radiation_wavelength 0.71073
_diffrn_reflns_av_R_equivalents 0.0541
_diffrn_reflns_av_sigmaI/netI 0.0564
_diffrn_reflns_limit_h_max 10
_diffrn_reflns_limit_h_min -12
_diffrn_reflns_limit_k_max 22
_diffrn_reflns_limit_k_min -20
_diffrn_reflns_limit_l_max 26
_diffrn_reflns_limit_l_min -26
_diffrn_reflns_number 25134
_diffrn_reflns_theta_full 27.91
_diffrn_reflns_theta_max 27.91
_diffrn_reflns_theta_min 1.56
_diffrn_standards_interval_count 0
_diffrn_standards_interval_time 0
_diffrn_standards_number 0
_exptl_absorpt_coefficient_mu 7.359
_exptl_absorpt_correction_T_max 0.8668
_exptl_absorpt_correction_T_min 0.5905
_exptl_absorpt_correction_type multi-scan
_exptl_absorpt_process_details '(CrystalClear; Rigaku/MSC, 2005)'
_exptl_crystal_colour colorless
_exptl_crystal_density_diffrn 1.996
_exptl_crystal_density_method 'not measured'
_exptl_crystal_description prism
_exptl_crystal_F_000 1904
_exptl_crystal_size_max 0.08
_exptl_crystal_size_mid 0.02
_exptl_crystal_size_min 0.02
_refine_diff_density_max 0.615
_refine_diff_density_min -0.863
_refine_ls_extinction_method none
_refine_ls_goodness_of_fit_ref 1.024
_refine_ls_hydrogen_treatment constr
_refine_ls_matrix_type full
_refine_ls_number_parameters 415
_refine_ls_number_reflns 7824
_refine_ls_number_restraints 0
_refine_ls_restrained_S_all 1.024
_refine_ls_R_factor_all 0.0663
_refine_ls_R_factor_gt 0.0464
_refine_ls_shift/su_max 0.002
_refine_ls_shift/su_mean 0.000
_refine_ls_structure_factor_coef Fsqd
_refine_ls_weighting_details 'calc w=1/[\s^2^(Fo^2^)+(0.05P)^2^] where P=(Fo^2^+2Fc^2^)/3'
_refine_ls_weighting_scheme calc
_refine_ls_wR_factor_gt 0.0937
_refine_ls_wR_factor_ref 0.1031
_reflns_number_gt 6058
_reflns_number_total 7824
_reflns_threshold_expression I>2\s(I)
_cod_data_source_file sj2546.cif
_cod_data_source_block I
_cod_depositor_comments
;
The following automatic conversions were performed:
'_symmetry_cell_setting' value 'Monoclinic' changed to 'monoclinic'
according to '/home/saulius/struct/CIF-dictionaries/cif_core.dic'
dictionary named 'cif_core.dic' version 2.4.1 from 2010-06-29.

Automatic conversion script
Id: cif_fix_enum 1527 2010-12-29 10:47:43Z saulius 

The following automatic conversions were performed:

'_symmetry_cell_setting' value 'Monoclinic' changed to 'monoclinic'
according to /home/saulius/struct/CIF-dictionaries/cif_core.dic
dictionary named 'cif_core.dic' version 2.4.1 from 2010-06-29.

Automatic conversion script
Id: cif_fix_values 1715 2011-07-08 13:25:40Z adriana 
;
_cod_original_sg_symbol_H-M 'P 21/n'
_cod_database_code 2220912
_cod_database_fobs_code 2220912

loop_
_symmetry_equiv_pos_as_xyz
'x, y, z'
'-x+1/2, y+1/2, -z+1/2'
'-x, -y, -z'
'x-1/2, -y-1/2, z-1/2'

loop_
_atom_site_type_symbol
_atom_site_label
_atom_site_fract_x
_atom_site_fract_y
_atom_site_fract_z
_atom_site_U_iso_or_equiv
_atom_site_adp_type
_atom_site_calc_flag
_atom_site_refinement_flags
_atom_site_occupancy
_atom_site_disorder_assembly
_atom_site_disorder_group
Br Br1 -0.14151(4) 0.08974(2) 0.20844(2) 0.02780(12) Uani d . 1 . .
Br Br2 0.26336(5) 0.39468(3) 0.51841(2) 0.03025(12) Uani d . 1 . .
Br Br3 0.10307(5) 0.67522(3) 0.01113(2) 0.02914(12) Uani d . 1 . .
Br Br4 0.36237(4) 0.08294(2) 0.17850(2) 0.02334(11) Uani d . 1 . .
Br Br5 0.71818(6) 0.37880(3) 0.50564(2) 0.03361(13) Uani d . 1 . .
Br Br6 0.57775(5) 0.68767(2) 0.03165(2) 0.02995(12) Uani d . 1 . .
N N1 0.2671(3) 0.36064(19) 0.22607(17) 0.0202(7) Uani d . 1 . .
N N2 0.7685(3) 0.35444(19) 0.21649(16) 0.0191(7) Uani d . 1 . .
C C1 0.1733(4) 0.2987(2) 0.2121(2) 0.0185(8) Uani d . 1 . .
C C2 0.1328(4) 0.2593(2) 0.1533(2) 0.0209(9) Uani d . 1 . .
H H2 0.1683 0.2737 0.1150 0.025 Uiso calc R 1 . .
C C3 0.0377(4) 0.1977(2) 0.1532(2) 0.0226(9) Uani d . 1 . .
H H3 0.0097 0.1698 0.1145 0.027 Uiso calc R 1 . .
C C4 -0.0161(4) 0.1774(2) 0.2112(2) 0.0228(9) Uani d . 1 . .
C C5 0.0207(4) 0.2165(2) 0.2699(2) 0.0218(9) Uani d . 1 . .
H H5 -0.0178 0.2025 0.3076 0.026 Uiso calc R 1 . .
C C6 0.1174(4) 0.2777(2) 0.2708(2) 0.0198(9) Uani d . 1 . .
C C7 0.1859(4) 0.3280(2) 0.3219(2) 0.0192(8) Uani d . 1 . .
C C8 0.1804(4) 0.3334(2) 0.3900(2) 0.0204(9) Uani d . 1 . .
H H8 0.1203 0.3014 0.4104 0.024 Uiso calc R 1 . .
C C9 0.2673(5) 0.3878(2) 0.4256(2) 0.0229(9) Uani d . 1 . .
C C10 0.3593(4) 0.4368(2) 0.3975(2) 0.0214(9) Uani d . 1 . .
H H10 0.4161 0.4723 0.4237 0.026 Uiso calc R 1 . .
C C11 0.3660(4) 0.4324(2) 0.3301(2) 0.0204(9) Uani d . 1 . .
H H11 0.4266 0.4646 0.3103 0.025 Uiso calc R 1 . .
C C12 0.2786(4) 0.3777(2) 0.2932(2) 0.0181(8) Uani d . 1 . .
C C13 0.3542(4) 0.3943(2) 0.1802(2) 0.0197(9) Uani d . 1 . .
H H13A 0.3758 0.3538 0.1500 0.024 Uiso calc R 1 . .
H H13B 0.4437 0.4115 0.2050 0.024 Uiso calc R 1 . .
C C14 0.2862(4) 0.4627(2) 0.1401(2) 0.0202(9) Uani d . 1 . .
C C15 0.2893(4) 0.5380(2) 0.1667(2) 0.0223(9) Uani d . 1 . .
H H15 0.3293 0.5461 0.2103 0.027 Uiso calc R 1 . .
C C16 0.2335(4) 0.6010(2) 0.1286(2) 0.0228(9) Uani d . 1 . .
H H16 0.2349 0.6508 0.1466 0.027 Uiso calc R 1 . .
C C17 0.1758(4) 0.5882(2) 0.0636(2) 0.0205(9) Uani d . 1 . .
C C18 0.1704(4) 0.5147(2) 0.0362(2) 0.0217(9) Uani d . 1 . .
H H18 0.1308 0.5071 -0.0076 0.026 Uiso calc R 1 . .
C C19 0.2245(4) 0.4523(2) 0.0745(2) 0.0204(9) Uani d . 1 . .
H H19 0.2198 0.4024 0.0564 0.024 Uiso calc R 1 . .
C C20 0.6758(4) 0.2931(2) 0.1978(2) 0.0175(8) Uani d . 1 . .
C C21 0.6408(4) 0.2566(2) 0.1368(2) 0.0187(8) Uani d . 1 . .
H H21 0.6808 0.2732 0.1003 0.022 Uiso calc R 1 . .
C C22 0.5455(4) 0.1955(2) 0.1317(2) 0.0195(8) Uani d . 1 . .
H H22 0.5214 0.1699 0.0916 0.023 Uiso calc R 1 . .
C C23 0.4851(4) 0.1720(2) 0.1870(2) 0.0202(9) Uani d . 1 . .
C C24 0.5139(4) 0.2079(2) 0.2474(2) 0.0195(8) Uani d . 1 . .
H H24 0.4704 0.1918 0.2831 0.023 Uiso calc R 1 . .
C C25 0.6115(4) 0.2698(2) 0.25318(19) 0.0169(8) Uani d . 1 . .
C C26 0.6708(4) 0.3185(2) 0.3077(2) 0.0202(9) Uani d . 1 . .
C C27 0.6534(5) 0.3220(2) 0.3746(2) 0.0224(9) Uani d . 1 . .
H H27 0.5888 0.2895 0.3917 0.027 Uiso calc R 1 . .
C C28 0.7347(4) 0.3749(2) 0.4143(2) 0.0225(9) Uani d . 1 . .
C C29 0.8310(5) 0.4252(2) 0.3896(2) 0.0253(10) Uani d . 1 . .
H H29 0.8839 0.4601 0.4180 0.030 Uiso calc R 1 . .
C C30 0.8487(4) 0.4238(2) 0.3237(2) 0.0240(9) Uani d . 1 . .
H H30 0.9119 0.4575 0.3072 0.029 Uiso calc R 1 . .
C C31 0.7682(4) 0.3698(2) 0.2827(2) 0.0192(8) Uani d . 1 . .
C C32 0.8553(4) 0.3959(2) 0.1744(2) 0.0214(9) Uani d . 1 . .
H H32A 0.8769 0.3609 0.1399 0.026 Uiso calc R 1 . .
H H32B 0.9448 0.4106 0.2006 0.026 Uiso calc R 1 . .
C C33 0.7844(4) 0.4684(2) 0.14287(19) 0.0191(8) Uani d . 1 . .
C C34 0.8599(5) 0.5385(2) 0.1439(2) 0.0239(9) Uani d . 1 . .
H H34 0.9524 0.5411 0.1661 0.029 Uiso calc R 1 . .
C C35 0.7984(5) 0.6039(2) 0.1124(2) 0.0256(10) Uani d . 1 . .
H H35 0.8491 0.6505 0.1135 0.031 Uiso calc R 1 . .
C C36 0.6604(4) 0.5997(2) 0.0790(2) 0.0218(9) Uani d . 1 . .
C C37 0.5819(4) 0.5316(2) 0.0782(2) 0.0219(9) Uani d . 1 . .
H H37 0.4884 0.5298 0.0570 0.026 Uiso calc R 1 . .
C C38 0.6452(4) 0.4661(2) 0.1096(2) 0.0217(9) Uani d . 1 . .
H H38 0.5939 0.4198 0.1085 0.026 Uiso calc R 1 . .

loop_
_atom_site_aniso_label
_atom_site_aniso_U_11
_atom_site_aniso_U_22
_atom_site_aniso_U_33
_atom_site_aniso_U_12
_atom_site_aniso_U_13
_atom_site_aniso_U_23
Br1 0.0208(2) 0.0208(2) 0.0402(3) -0.00171(17) -0.00107(19) 0.00121(19)
Br2 0.0424(3) 0.0291(3) 0.0198(2) 0.0031(2) 0.0065(2) 0.00106(18)
Br3 0.0335(2) 0.0247(2) 0.0277(2) 0.00291(18) -0.0008(2) 0.00693(19)
Br4 0.0224(2) 0.0197(2) 0.0266(2) -0.00224(16) -0.00116(18) 0.00099(17)
Br5 0.0505(3) 0.0309(3) 0.0183(2) 0.0093(2) 0.0009(2) -0.00347(19)
Br6 0.0369(3) 0.0202(2) 0.0314(3) 0.00635(18) 0.0000(2) 0.00390(19)
N1 0.0176(16) 0.0219(18) 0.0208(18) -0.0027(14) 0.0016(14) 0.0009(15)
N2 0.0230(17) 0.0165(17) 0.0172(17) -0.0009(14) 0.0005(15) -0.0007(14)
C1 0.0189(19) 0.0113(19) 0.025(2) 0.0029(15) 0.0014(17) 0.0007(17)
C2 0.020(2) 0.021(2) 0.021(2) 0.0048(17) -0.0010(17) 0.0020(17)
C3 0.019(2) 0.021(2) 0.025(2) 0.0010(17) -0.0058(18) -0.0044(18)
C4 0.021(2) 0.017(2) 0.029(2) 0.0033(17) -0.0019(18) 0.0031(18)
C5 0.019(2) 0.018(2) 0.027(2) 0.0041(16) 0.0004(18) 0.0041(18)
C6 0.0169(19) 0.021(2) 0.022(2) 0.0040(16) 0.0018(17) 0.0057(17)
C7 0.0160(19) 0.016(2) 0.025(2) 0.0037(16) 0.0015(17) 0.0015(17)
C8 0.023(2) 0.019(2) 0.019(2) 0.0013(17) 0.0017(17) 0.0035(17)
C9 0.030(2) 0.021(2) 0.017(2) 0.0076(18) 0.0002(18) 0.0029(17)
C10 0.027(2) 0.016(2) 0.021(2) 0.0080(17) 0.0002(18) -0.0014(17)
C11 0.022(2) 0.016(2) 0.022(2) 0.0065(16) 0.0002(18) 0.0024(17)
C12 0.0196(19) 0.017(2) 0.017(2) 0.0086(16) -0.0009(16) 0.0050(16)
C13 0.0184(19) 0.021(2) 0.020(2) 0.0002(16) 0.0052(17) -0.0009(17)
C14 0.018(2) 0.021(2) 0.021(2) -0.0001(16) 0.0032(17) 0.0038(17)
C15 0.024(2) 0.028(2) 0.014(2) -0.0019(18) 0.0016(17) -0.0034(18)
C16 0.024(2) 0.018(2) 0.027(2) -0.0012(17) 0.0052(19) -0.0030(18)
C17 0.020(2) 0.021(2) 0.020(2) -0.0014(17) 0.0027(17) 0.0016(17)
C18 0.020(2) 0.029(2) 0.015(2) -0.0055(17) -0.0019(17) -0.0013(18)
C19 0.0183(19) 0.020(2) 0.023(2) -0.0026(16) 0.0048(17) 0.0007(17)
C20 0.0151(18) 0.016(2) 0.020(2) 0.0031(15) -0.0020(16) -0.0016(16)
C21 0.021(2) 0.018(2) 0.017(2) 0.0033(16) 0.0025(17) 0.0012(16)
C22 0.022(2) 0.019(2) 0.017(2) 0.0020(16) 0.0012(17) -0.0016(16)
C23 0.020(2) 0.016(2) 0.023(2) 0.0023(16) -0.0022(17) 0.0046(17)
C24 0.025(2) 0.016(2) 0.018(2) 0.0015(17) 0.0036(17) 0.0014(16)
C25 0.0188(19) 0.016(2) 0.0150(19) 0.0045(15) -0.0008(16) 0.0033(16)
C26 0.024(2) 0.018(2) 0.018(2) 0.0071(17) 0.0010(17) 0.0048(17)
C27 0.027(2) 0.019(2) 0.020(2) 0.0053(17) 0.0023(18) 0.0021(17)
C28 0.028(2) 0.023(2) 0.016(2) 0.0100(18) -0.0016(18) 0.0012(17)
C29 0.028(2) 0.017(2) 0.028(2) 0.0042(18) -0.005(2) -0.0080(18)
C30 0.024(2) 0.019(2) 0.028(2) 0.0024(17) 0.0005(19) -0.0009(18)
C31 0.0168(19) 0.015(2) 0.025(2) 0.0070(16) -0.0004(17) 0.0025(17)
C32 0.020(2) 0.020(2) 0.026(2) 0.0001(16) 0.0059(18) 0.0031(18)
C33 0.021(2) 0.020(2) 0.015(2) 0.0045(16) -0.0016(16) 0.0012(16)
C34 0.024(2) 0.022(2) 0.024(2) -0.0034(17) -0.0001(18) -0.0021(18)
C35 0.032(2) 0.018(2) 0.026(2) -0.0057(18) 0.001(2) -0.0025(18)
C36 0.023(2) 0.021(2) 0.022(2) 0.0050(17) 0.0049(18) 0.0012(17)
C37 0.020(2) 0.025(2) 0.021(2) 0.0013(17) 0.0038(17) 0.0027(18)
C38 0.021(2) 0.021(2) 0.024(2) -0.0040(17) 0.0058(18) 0.0036(18)

loop_
_atom_type_symbol
_atom_type_description
_atom_type_scat_dispersion_real
_atom_type_scat_dispersion_imag
_atom_type_scat_source
C C 0.0033 0.0016 'International Tables Vol C Tables 4.2.6.8 and 6.1.1.4'
H H 0.0000 0.0000 'International Tables Vol C Tables 4.2.6.8 and 6.1.1.4'
N N 0.0061 0.0033 'International Tables Vol C Tables 4.2.6.8 and 6.1.1.4'
Br Br -0.2901 2.4595 'International Tables Vol C Tables 4.2.6.8 and 6.1.1.4'

loop_
_geom_angle_atom_site_label_1
_geom_angle_atom_site_label_2
_geom_angle_atom_site_label_3
_geom_angle_site_symmetry_1
_geom_angle_site_symmetry_3
_geom_angle
_geom_angle_publ_flag
C1 N1 C12 . . 108.8(3) ?
C1 N1 C13 . . 125.2(3) ?
C12 N1 C13 . . 125.5(3) ?
C31 N2 C20 . . 109.0(3) ?
C31 N2 C32 . . 124.5(3) ?
C20 N2 C32 . . 126.5(3) ?
C2 C1 N1 . . 129.9(4) ?
C2 C1 C6 . . 121.2(4) ?
N1 C1 C6 . . 108.9(4) ?
C1 C2 C3 . . 118.2(4) ?
C1 C2 H2 . . 120.9 ?
C3 C2 H2 . . 120.9 ?
C2 C3 C4 . . 120.1(4) ?
C2 C3 H3 . . 119.9 ?
C4 C3 H3 . . 119.9 ?
C5 C4 C3 . . 122.8(4) ?
C5 C4 Br1 . . 119.2(3) ?
C3 C4 Br1 . . 118.0(3) ?
C4 C5 C6 . . 117.7(4) ?
C4 C5 H5 . . 121.2 ?
C6 C5 H5 . . 121.2 ?
C5 C6 C1 . . 120.1(4) ?
C5 C6 C7 . . 133.8(4) ?
C1 C6 C7 . . 106.1(3) ?
C8 C7 C12 . . 119.1(4) ?
C8 C7 C6 . . 133.2(4) ?
C12 C7 C6 . . 107.7(3) ?
C9 C8 C7 . . 117.6(4) ?
C9 C8 H8 . . 121.2 ?
C7 C8 H8 . . 121.2 ?
C8 C9 C10 . . 123.4(4) ?
C8 C9 Br2 . . 118.2(3) ?
C10 C9 Br2 . . 118.4(3) ?
C11 C10 C9 . . 119.7(4) ?
C11 C10 H10 . . 120.1 ?
C9 C10 H10 . . 120.1 ?
C10 C11 C12 . . 117.7(4) ?
C10 C11 H11 . . 121.2 ?
C12 C11 H11 . . 121.2 ?
N1 C12 C11 . . 129.1(4) ?
N1 C12 C7 . . 108.5(4) ?
C11 C12 C7 . . 122.4(4) ?
N1 C13 C14 . . 114.7(3) ?
N1 C13 H13A . . 108.6 ?
C14 C13 H13A . . 108.6 ?
N1 C13 H13B . . 108.6 ?
C14 C13 H13B . . 108.6 ?
H13A C13 H13B . . 107.6 ?
C19 C14 C15 . . 118.3(4) ?
C19 C14 C13 . . 120.4(4) ?
C15 C14 C13 . . 121.2(4) ?
C16 C15 C14 . . 120.8(4) ?
C16 C15 H15 . . 119.6 ?
C14 C15 H15 . . 119.6 ?
C17 C16 C15 . . 119.0(4) ?
C17 C16 H16 . . 120.5 ?
C15 C16 H16 . . 120.5 ?
C18 C17 C16 . . 121.5(4) ?
C18 C17 Br3 . . 119.8(3) ?
C16 C17 Br3 . . 118.7(3) ?
C17 C18 C19 . . 119.2(4) ?
C17 C18 H18 . . 120.4 ?
C19 C18 H18 . . 120.4 ?
C18 C19 C14 . . 121.1(4) ?
C18 C19 H19 . . 119.4 ?
C14 C19 H19 . . 119.4 ?
N2 C20 C21 . . 130.3(4) ?
N2 C20 C25 . . 108.7(3) ?
C21 C20 C25 . . 121.0(4) ?
C22 C21 C20 . . 118.7(4) ?
C22 C21 H21 . . 120.7 ?
C20 C21 H21 . . 120.7 ?
C21 C22 C23 . . 119.8(4) ?
C21 C22 H22 . . 120.1 ?
C23 C22 H22 . . 120.1 ?
C24 C23 C22 . . 123.2(4) ?
C24 C23 Br4 . . 118.7(3) ?
C22 C23 Br4 . . 118.0(3) ?
C23 C24 C25 . . 117.3(4) ?
C23 C24 H24 . . 121.3 ?
C25 C24 H24 . . 121.3 ?
C24 C25 C20 . . 120.0(4) ?
C24 C25 C26 . . 133.1(4) ?
C20 C25 C26 . . 106.9(3) ?
C27 C26 C31 . . 119.9(4) ?
C27 C26 C25 . . 133.8(4) ?
C31 C26 C25 . . 106.3(3) ?
C28 C27 C26 . . 117.9(4) ?
C28 C27 H27 . . 121.0 ?
C26 C27 H27 . . 121.0 ?
C27 C28 C29 . . 122.2(4) ?
C27 C28 Br5 . . 119.0(3) ?
C29 C28 Br5 . . 118.8(3) ?
C30 C29 C28 . . 121.0(4) ?
C30 C29 H29 . . 119.5 ?
C28 C29 H29 . . 119.5 ?
C29 C30 C31 . . 117.8(4) ?
C29 C30 H30 . . 121.1 ?
C31 C30 H30 . . 121.1 ?
N2 C31 C30 . . 129.6(4) ?
N2 C31 C26 . . 109.1(4) ?
C30 C31 C26 . . 121.2(4) ?
N2 C32 C33 . . 113.5(3) ?
N2 C32 H32A . . 108.9 ?
C33 C32 H32A . . 108.9 ?
N2 C32 H32B . . 108.9 ?
C33 C32 H32B . . 108.9 ?
H32A C32 H32B . . 107.7 ?
C38 C33 C34 . . 118.6(4) ?
C38 C33 C32 . . 121.2(4) ?
C34 C33 C32 . . 120.2(4) ?
C35 C34 C33 . . 120.6(4) ?
C35 C34 H34 . . 119.7 ?
C33 C34 H34 . . 119.7 ?
C34 C35 C36 . . 119.5(4) ?
C34 C35 H35 . . 120.2 ?
C36 C35 H35 . . 120.2 ?
C37 C36 C35 . . 121.2(4) ?
C37 C36 Br6 . . 118.7(3) ?
C35 C36 Br6 . . 120.1(3) ?
C36 C37 C38 . . 118.7(4) ?
C36 C37 H37 . . 120.7 ?
C38 C37 H37 . . 120.7 ?
C37 C38 C33 . . 121.3(4) ?
C37 C38 H38 . . 119.3 ?
C33 C38 H38 . . 119.3 ?

loop_
_geom_bond_atom_site_label_1
_geom_bond_atom_site_label_2
_geom_bond_site_symmetry_2
_geom_bond_distance
_geom_bond_publ_flag
Br1 C4 . 1.911(4) ?
Br2 C9 . 1.908(4) ?
Br3 C17 . 1.907(4) ?
Br4 C23 . 1.911(4) ?
Br5 C28 . 1.899(4) ?
Br6 C36 . 1.900(4) ?
N1 C1 . 1.387(5) ?
N1 C12 . 1.394(5) ?
N1 C13 . 1.454(5) ?
N2 C31 . 1.380(5) ?
N2 C20 . 1.389(5) ?
N2 C32 . 1.457(5) ?
C1 C2 . 1.385(6) ?
C1 C6 . 1.426(5) ?
C2 C3 . 1.387(5) ?
C2 H2 . 0.9300 ?
C3 C4 . 1.400(6) ?
C3 H3 . 0.9300 ?
C4 C5 . 1.375(6) ?
C5 C6 . 1.392(6) ?
C5 H5 . 0.9300 ?
C6 C7 . 1.436(6) ?
C7 C8 . 1.404(5) ?
C7 C12 . 1.410(5) ?
C8 C9 . 1.382(6) ?
C8 H8 . 0.9300 ?
C9 C10 . 1.392(6) ?
C10 C11 . 1.391(6) ?
C10 H10 . 0.9300 ?
C11 C12 . 1.398(6) ?
C11 H11 . 0.9300 ?
C13 C14 . 1.521(5) ?
C13 H13A . 0.9700 ?
C13 H13B . 0.9700 ?
C14 C19 . 1.397(6) ?
C14 C15 . 1.399(6) ?
C15 C16 . 1.390(6) ?
C15 H15 . 0.9300 ?
C16 C17 . 1.381(6) ?
C16 H16 . 0.9300 ?
C17 C18 . 1.377(5) ?
C18 C19 . 1.381(6) ?
C18 H18 . 0.9300 ?
C19 H19 . 0.9300 ?
C20 C21 . 1.392(5) ?
C20 C25 . 1.418(5) ?
C21 C22 . 1.377(5) ?
C21 H21 . 0.9300 ?
C22 C23 . 1.397(5) ?
C22 H22 . 0.9300 ?
C23 C24 . 1.373(6) ?
C24 C25 . 1.401(5) ?
C24 H24 . 0.9300 ?
C25 C26 . 1.442(6) ?
C26 C27 . 1.403(6) ?
C26 C31 . 1.422(5) ?
C27 C28 . 1.377(6) ?
C27 H27 . 0.9300 ?
C28 C29 . 1.400(6) ?
C29 C30 . 1.382(6) ?
C29 H29 . 0.9300 ?
C30 C31 . 1.400(6) ?
C30 H30 . 0.9300 ?
C32 C33 . 1.512(5) ?
C32 H32A . 0.9700 ?
C32 H32B . 0.9700 ?
C33 C38 . 1.396(6) ?
C33 C34 . 1.396(5) ?
C34 C35 . 1.381(6) ?
C34 H34 . 0.9300 ?
C35 C36 . 1.389(6) ?
C35 H35 . 0.9300 ?
C36 C37 . 1.382(5) ?
C37 C38 . 1.387(6) ?
C37 H37 . 0.9300 ?
C38 H38 . 0.9300 ?

loop_
_geom_torsion_atom_site_label_1
_geom_torsion_atom_site_label_2
_geom_torsion_atom_site_label_3
_geom_torsion_atom_site_label_4
_geom_torsion_site_symmetry_1
_geom_torsion_site_symmetry_2
_geom_torsion_site_symmetry_3
_geom_torsion_site_symmetry_4
_geom_torsion
_geom_torsion_publ_flag
C12 N1 C1 C2 . . . . -177.0(4) ?
C13 N1 C1 C2 . . . . -5.2(7) ?
C12 N1 C1 C6 . . . . 2.9(4) ?
C13 N1 C1 C6 . . . . 174.7(3) ?
N1 C1 C2 C3 . . . . 178.9(4) ?
C6 C1 C2 C3 . . . . -1.0(6) ?
C1 C2 C3 C4 . . . . 0.8(6) ?
C2 C3 C4 C5 . . . . 0.3(6) ?
C2 C3 C4 Br1 . . . . -177.9(3) ?
C3 C4 C5 C6 . . . . -1.1(6) ?
Br1 C4 C5 C6 . . . . 177.1(3) ?
C4 C5 C6 C1 . . . . 0.8(6) ?
C4 C5 C6 C7 . . . . -175.9(4) ?
C2 C1 C6 C5 . . . . 0.2(6) ?
N1 C1 C6 C5 . . . . -179.7(3) ?
C2 C1 C6 C7 . . . . 177.8(4) ?
N1 C1 C6 C7 . . . . -2.1(4) ?
C5 C6 C7 C8 . . . . 0.3(8) ?
C1 C6 C7 C8 . . . . -176.8(4) ?
C5 C6 C7 C12 . . . . 177.7(4) ?
C1 C6 C7 C12 . . . . 0.6(4) ?
C12 C7 C8 C9 . . . . 0.0(6) ?
C6 C7 C8 C9 . . . . 177.1(4) ?
C7 C8 C9 C10 . . . . -0.3(6) ?
C7 C8 C9 Br2 . . . . -179.0(3) ?
C8 C9 C10 C11 . . . . 0.4(6) ?
Br2 C9 C10 C11 . . . . 179.1(3) ?
C9 C10 C11 C12 . . . . -0.2(6) ?
C1 N1 C12 C11 . . . . 176.2(4) ?
C13 N1 C12 C11 . . . . 4.4(6) ?
C1 N1 C12 C7 . . . . -2.5(4) ?
C13 N1 C12 C7 . . . . -174.3(3) ?
C10 C11 C12 N1 . . . . -178.6(4) ?
C10 C11 C12 C7 . . . . -0.1(6) ?
C8 C7 C12 N1 . . . . 178.9(3) ?
C6 C7 C12 N1 . . . . 1.1(4) ?
C8 C7 C12 C11 . . . . 0.2(6) ?
C6 C7 C12 C11 . . . . -177.6(4) ?
C1 N1 C13 C14 . . . . 92.1(5) ?
C12 N1 C13 C14 . . . . -97.4(5) ?
N1 C13 C14 C19 . . . . -101.7(4) ?
N1 C13 C14 C15 . . . . 81.2(5) ?
C19 C14 C15 C16 . . . . -0.5(6) ?
C13 C14 C15 C16 . . . . 176.7(3) ?
C14 C15 C16 C17 . . . . -0.7(6) ?
C15 C16 C17 C18 . . . . 1.1(6) ?
C15 C16 C17 Br3 . . . . -178.7(3) ?
C16 C17 C18 C19 . . . . -0.4(6) ?
Br3 C17 C18 C19 . . . . 179.5(3) ?
C17 C18 C19 C14 . . . . -0.9(6) ?
C15 C14 C19 C18 . . . . 1.3(6) ?
C13 C14 C19 C18 . . . . -175.9(3) ?
C31 N2 C20 C21 . . . . -179.7(4) ?
C32 N2 C20 C21 . . . . -0.8(7) ?
C31 N2 C20 C25 . . . . 1.6(4) ?
C32 N2 C20 C25 . . . . -179.5(3) ?
N2 C20 C21 C22 . . . . 179.2(4) ?
C25 C20 C21 C22 . . . . -2.2(6) ?
C20 C21 C22 C23 . . . . 0.8(6) ?
C21 C22 C23 C24 . . . . 1.2(6) ?
C21 C22 C23 Br4 . . . . -176.4(3) ?
C22 C23 C24 C25 . . . . -1.6(6) ?
Br4 C23 C24 C25 . . . . 175.9(3) ?
C23 C24 C25 C20 . . . . 0.1(6) ?
C23 C24 C25 C26 . . . . -177.4(4) ?
N2 C20 C25 C24 . . . . -179.4(3) ?
C21 C20 C25 C24 . . . . 1.7(6) ?
N2 C20 C25 C26 . . . . -1.2(4) ?
C21 C20 C25 C26 . . . . 179.9(3) ?
C24 C25 C26 C27 . . . . 0.1(8) ?
C20 C25 C26 C27 . . . . -177.7(4) ?
C24 C25 C26 C31 . . . . 178.2(4) ?
C20 C25 C26 C31 . . . . 0.5(4) ?
C31 C26 C27 C28 . . . . -1.3(6) ?
C25 C26 C27 C28 . . . . 176.7(4) ?
C26 C27 C28 C29 . . . . 1.0(6) ?
C26 C27 C28 Br5 . . . . -178.0(3) ?
C27 C28 C29 C30 . . . . -0.1(6) ?
Br5 C28 C29 C30 . . . . 179.0(3) ?
C28 C29 C30 C31 . . . . -0.7(6) ?
C20 N2 C31 C30 . . . . 176.9(4) ?
C32 N2 C31 C30 . . . . -2.0(6) ?
C20 N2 C31 C26 . . . . -1.3(4) ?
C32 N2 C31 C26 . . . . 179.8(3) ?
C29 C30 C31 N2 . . . . -177.6(4) ?
C29 C30 C31 C26 . . . . 0.4(6) ?
C27 C26 C31 N2 . . . . 178.9(4) ?
C25 C26 C31 N2 . . . . 0.5(4) ?
C27 C26 C31 C30 . . . . 0.6(6) ?
C25 C26 C31 C30 . . . . -177.9(4) ?
C31 N2 C32 C33 . . . . -88.0(5) ?
C20 N2 C32 C33 . . . . 93.2(5) ?
N2 C32 C33 C38 . . . . -49.9(5) ?
N2 C32 C33 C34 . . . . 133.0(4) ?
C38 C33 C34 C35 . . . . -0.5(6) ?
C32 C33 C34 C35 . . . . 176.7(4) ?
C33 C34 C35 C36 . . . . -0.3(6) ?
C34 C35 C36 C37 . . . . 1.7(6) ?
C34 C35 C36 Br6 . . . . -176.8(3) ?
C35 C36 C37 C38 . . . . -2.1(6) ?
Br6 C36 C37 C38 . . . . 176.4(3) ?
C36 C37 C38 C33 . . . . 1.3(6) ?
C34 C33 C38 C37 . . . . -0.1(6) ?
C32 C33 C38 C37 . . . . -177.2(4) ?
